data_2216640
loop_
_publ_author_name
'Zhifo Guo'
'Mingqin Yang'
'Rufen Zhang'
'Yuying Sun'

_publ_section_title
;
 2-Amino-5-(salicylideneamino)-1,3,4-thiadiazole
;
_journal_coeditor_code LH2565
_journal_issue 12
_journal_name_full 'Acta Crystallographica Section E'
_journal_page_first o4817
_journal_page_last o4817
_journal_paper_doi 10.1107/S1600536807059715
_journal_volume 63
_journal_year 2007
_chemical_formula_iupac 'C9 H8 N4 O S'
_chemical_formula_moiety 'C9 H8 N4 O S'
_chemical_formula_sum 'C9 H8 N4 O S'
_chemical_formula_weight 220.25
_chemical_name_systematic
;
2-Amino-5-(salicylideneamino)-1,3,4-thiadiazole
;
_space_group_IT_number 14
_symmetry_cell_setting monoclinic
_symmetry_space_group_name_Hall '-P 2yn'
_symmetry_space_group_name_H-M 'P 1 21/n 1'
_atom_sites_solution_hydrogens geom
_atom_sites_solution_primary direct
_atom_sites_solution_secondary difmap
_audit_creation_method SHELXL-97
_cell_angle_alpha 90.00
_cell_angle_beta 97.282(4)
_cell_angle_gamma 90.00
_cell_formula_units_Z 8
_cell_length_a 5.841(2)
_cell_length_b 30.421(10)
_cell_length_c 10.915(4)
_cell_measurement_reflns_used 1496
_cell_measurement_temperature 298(2)
_cell_measurement_theta_max 21.568
_cell_measurement_theta_min 2.309
_cell_volume 1923.8(12)
_computing_cell_refinement 'SAINT (Siemens, 1996)'
_computing_data_collection 'SMART (Siemens, 1996)'
_computing_data_reduction 'SAINT (Siemens, 1996)'
_computing_molecular_graphics 'SHELXTL (Sheldrick, 1997b)'
_computing_publication_material 'SHELXTL (Sheldrick, 1997b)'
_computing_structure_refinement 'SHELXL97 (Sheldrick, 1997a)'
_computing_structure_solution 'SHELXS97 (Sheldrick, 1997a)'
_diffrn_ambient_temperature 298(2)
_diffrn_measured_fraction_theta_full 0.982
_diffrn_measured_fraction_theta_max 0.982
_diffrn_measurement_device_type 'Bruker SMART CCD'
_diffrn_measurement_method '\f and \w scans'
_diffrn_radiation_monochromator graphite
_diffrn_radiation_source 'fine-focus sealed tube'
_diffrn_radiation_type MoK\a
_diffrn_radiation_wavelength 0.71073
_diffrn_reflns_av_R_equivalents 0.0609
_diffrn_reflns_av_sigmaI/netI 0.0769
_diffrn_reflns_limit_h_max 4
_diffrn_reflns_limit_h_min -6
_diffrn_reflns_limit_k_max 33
_diffrn_reflns_limit_k_min -36
_diffrn_reflns_limit_l_max 12
_diffrn_reflns_limit_l_min -12
_diffrn_reflns_number 9736
_diffrn_reflns_theta_full 25.01
_diffrn_reflns_theta_max 25.01
_diffrn_reflns_theta_min 1.34
_exptl_absorpt_coefficient_mu 0.312
_exptl_absorpt_correction_T_max 0.9576
_exptl_absorpt_correction_T_min 0.9316
_exptl_absorpt_correction_type multi-scan
_exptl_absorpt_process_details '(SADABS; Sheldrick, 1996)'
_exptl_crystal_colour orange
_exptl_crystal_density_diffrn 1.521
_exptl_crystal_density_method 'not measured'
_exptl_crystal_description block
_exptl_crystal_F_000 912
_exptl_crystal_size_max 0.22
_exptl_crystal_size_mid 0.15
_exptl_crystal_size_min 0.11
_refine_diff_density_max 0.231
_refine_diff_density_min -0.265
_refine_ls_extinction_method none
_refine_ls_goodness_of_fit_ref 1.002
_refine_ls_hydrogen_treatment constr
_refine_ls_matrix_type full
_refine_ls_number_parameters 271
_refine_ls_number_reflns 3314
_refine_ls_number_restraints 0
_refine_ls_restrained_S_all 1.002
_refine_ls_R_factor_all 0.1086
_refine_ls_R_factor_gt 0.0477
_refine_ls_shift/su_max 0.000
_refine_ls_shift/su_mean 0.000
_refine_ls_structure_factor_coef Fsqd
_refine_ls_weighting_details 'calc w=1/[\s^2^(Fo^2^)+(0.0500P)^2^] where P=(Fo^2^+2Fc^2^)/3'
_refine_ls_weighting_scheme calc
_refine_ls_wR_factor_gt 0.0966
_refine_ls_wR_factor_ref 0.1230
_reflns_number_gt 1830
_reflns_number_total 3314
_reflns_threshold_expression I>2\s(I)
_cod_data_source_file lh2565.cif
_cod_data_source_block I
_cod_depositor_comments
;
The following automatic conversions were performed:
'_symmetry_cell_setting' value 'Monoclinic' changed to 'monoclinic'
according to '/home/saulius/struct/CIF-dictionaries/cif_core.dic'
dictionary named 'cif_core.dic' version 2.4.1 from 2010-06-29.

Automatic conversion script
Id: cif_fix_enum 1527 2010-12-29 10:47:43Z saulius 

The following automatic conversions were performed:

'_symmetry_cell_setting' value 'Monoclinic' changed to 'monoclinic'
according to /home/saulius/struct/CIF-dictionaries/cif_core.dic
dictionary named 'cif_core.dic' version 2.4.1 from 2010-06-29.

Automatic conversion script
Id: cif_fix_values 1715 2011-07-08 13:25:40Z adriana 
;
_cod_original_cell_volume 1923.7(11)
_cod_original_sg_symbol_H-M 'P 21/n'
_cod_database_code 2216640
_cod_database_fobs_code 2216640

loop_
_symmetry_equiv_pos_as_xyz
'x, y, z'
'-x+1/2, y+1/2, -z+1/2'
'-x, -y, -z'
'x-1/2, -y-1/2, z-1/2'

loop_
_atom_site_type_symbol
_atom_site_label
_atom_site_fract_x
_atom_site_fract_y
_atom_site_fract_z
_atom_site_U_iso_or_equiv
_atom_site_adp_type
_atom_site_calc_flag
_atom_site_refinement_flags
_atom_site_occupancy
N N1 0.0020(5) 0.02475(9) 1.1793(3) 0.0413(8) Uani d . 1
N N2 0.1711(5) 0.00077(9) 1.2504(3) 0.0411(8) Uani d . 1
N N3 -0.0552(5) 0.07223(9) 1.0065(3) 0.0389(7) Uani d . 1
N N4 0.5670(5) -0.01561(10) 1.2623(3) 0.0485(9) Uani d . 1
H H4A 0.5632 -0.0329 1.3243 0.058 Uiso calc R 1
H H4B 0.6945 -0.0114 1.2324 0.058 Uiso calc R 1
N N5 0.2979(5) 0.09155(10) 0.4459(3) 0.0503(9) Uani d . 1
N N6 0.4661(5) 0.06510(10) 0.5069(3) 0.0452(8) Uani d . 1
N N7 0.2222(5) 0.14339(9) 0.2877(3) 0.0413(8) Uani d . 1
N N8 0.8524(5) 0.04549(10) 0.5046(3) 0.0503(9) Uani d . 1
H H8A 0.8483 0.0271 0.5642 0.060 Uiso calc R 1
H H8B 0.9777 0.0490 0.4720 0.060 Uiso calc R 1
O O1 -0.4115(5) 0.12430(9) 0.9319(3) 0.0615(8) Uani d . 1
H H1 -0.3375 0.1058 0.9750 0.092 Uiso calc R 1
O O2 -0.1463(5) 0.19460(9) 0.2563(3) 0.0648(8) Uani d . 1
H H2 -0.0528 0.1776 0.2931 0.097 Uiso calc R 1
S S1 0.37598(16) 0.03882(3) 1.08484(9) 0.0434(3) Uani d . 1
S S2 0.66006(17) 0.10490(3) 0.34039(9) 0.0464(3) Uani d . 1
C C1 0.0808(6) 0.04590(11) 1.0896(3) 0.0349(9) Uani d . 1
C C2 0.3737(6) 0.00484(11) 1.2122(3) 0.0367(9) Uani d . 1
C C3 0.0284(6) 0.08513(11) 0.9074(3) 0.0392(9) Uani d . 1
H H3 0.1723 0.0745 0.8936 0.047 Uiso calc R 1
C C4 -0.0879(7) 0.11451(11) 0.8191(3) 0.0398(9) Uani d . 1
C C5 -0.3019(7) 0.13374(12) 0.8338(4) 0.0451(10) Uani d . 1
C C6 -0.3961(7) 0.16421(13) 0.7469(4) 0.0569(11) Uani d . 1
H H6 -0.5356 0.1777 0.7564 0.068 Uiso calc R 1
C C7 -0.2859(8) 0.17457(13) 0.6474(4) 0.0596(12) Uani d . 1
H H7 -0.3534 0.1947 0.5898 0.072 Uiso calc R 1
C C8 -0.0757(8) 0.15570(14) 0.6304(4) 0.0610(12) Uani d . 1
H H8 -0.0019 0.1631 0.5626 0.073 Uiso calc R 1
C C9 0.0205(7) 0.12576(12) 0.7163(3) 0.0499(10) Uani d . 1
H H9 0.1606 0.1127 0.7058 0.060 Uiso calc R 1
C C10 0.3698(6) 0.11467(11) 0.3573(3) 0.0401(9) Uani d . 1
C C11 0.6628(6) 0.06866(11) 0.4623(3) 0.0390(9) Uani d . 1
C C12 0.2767(7) 0.15904(11) 0.1865(3) 0.0421(9) Uani d . 1
H H12 0.4159 0.1506 0.1607 0.051 Uiso calc R 1
C C13 0.1291(7) 0.18946(11) 0.1108(3) 0.0412(9) Uani d . 1
C C14 -0.0756(7) 0.20601(11) 0.1478(4) 0.0433(10) Uani d . 1
C C15 -0.2124(7) 0.23435(12) 0.0721(4) 0.0577(12) Uani d . 1
H H15 -0.3474 0.2454 0.0972 0.069 Uiso calc R 1
C C16 -0.1507(9) 0.24629(13) -0.0395(4) 0.0629(13) Uani d . 1
H H16 -0.2458 0.2650 -0.0907 0.075 Uiso calc R 1
C C17 0.0516(9) 0.23096(14) -0.0776(4) 0.0648(13) Uani d . 1
H H17 0.0936 0.2396 -0.1534 0.078 Uiso calc R 1
C C18 0.1897(8) 0.20292(13) -0.0031(3) 0.0530(11) Uani d . 1
H H18 0.3260 0.1927 -0.0288 0.064 Uiso calc R 1

loop_
_atom_site_aniso_label
_atom_site_aniso_U_11
_atom_site_aniso_U_22
_atom_site_aniso_U_33
_atom_site_aniso_U_12
_atom_site_aniso_U_13
_atom_site_aniso_U_23
N1 0.0324(18) 0.0468(18) 0.0457(19) 0.0019(16) 0.0083(16) 0.0064(15)
N2 0.0336(19) 0.0492(19) 0.0400(18) 0.0019(16) 0.0033(15) 0.0111(15)
N3 0.0323(17) 0.0412(18) 0.0431(19) 0.0031(15) 0.0049(15) 0.0009(15)
N4 0.0322(18) 0.062(2) 0.054(2) 0.0110(17) 0.0119(16) 0.0189(16)
N5 0.038(2) 0.060(2) 0.054(2) 0.0055(18) 0.0101(17) 0.0130(18)
N6 0.0361(19) 0.051(2) 0.049(2) 0.0029(17) 0.0071(16) 0.0164(16)
N7 0.0401(19) 0.0381(18) 0.0455(19) 0.0030(16) 0.0041(16) 0.0062(15)
N8 0.0321(18) 0.063(2) 0.057(2) 0.0056(17) 0.0094(16) 0.0253(17)
O1 0.0464(18) 0.0703(19) 0.071(2) 0.0158(15) 0.0218(16) 0.0209(16)
O2 0.057(2) 0.0624(18) 0.080(2) 0.0175(15) 0.0267(17) 0.0217(16)
S1 0.0338(6) 0.0514(6) 0.0460(6) 0.0026(5) 0.0087(5) 0.0126(5)
S2 0.0355(6) 0.0537(6) 0.0505(6) 0.0024(5) 0.0084(5) 0.0150(5)
C1 0.029(2) 0.034(2) 0.041(2) 0.0009(17) 0.0047(17) -0.0043(17)
C2 0.029(2) 0.041(2) 0.040(2) 0.0006(18) 0.0028(18) 0.0004(17)
C3 0.037(2) 0.038(2) 0.044(2) -0.0020(18) 0.0071(19) -0.0019(18)
C4 0.037(2) 0.040(2) 0.041(2) -0.0031(19) 0.0001(18) 0.0064(18)
C5 0.039(2) 0.045(2) 0.050(3) -0.001(2) -0.002(2) 0.005(2)
C6 0.047(3) 0.051(3) 0.068(3) 0.009(2) -0.007(2) 0.010(2)
C7 0.071(3) 0.052(3) 0.052(3) 0.006(2) -0.007(2) 0.012(2)
C8 0.069(3) 0.066(3) 0.048(3) -0.006(3) 0.006(2) 0.006(2)
C9 0.051(3) 0.051(2) 0.047(2) 0.001(2) 0.005(2) 0.006(2)
C10 0.039(2) 0.038(2) 0.043(2) -0.0005(19) 0.0028(19) 0.0018(18)
C11 0.035(2) 0.041(2) 0.040(2) -0.0040(19) 0.0025(18) 0.0059(17)
C12 0.034(2) 0.041(2) 0.051(3) 0.0052(19) 0.0030(19) -0.0048(19)
C13 0.042(2) 0.034(2) 0.046(2) -0.0014(19) 0.0005(19) -0.0001(18)
C14 0.040(2) 0.030(2) 0.060(3) -0.0021(19) 0.004(2) 0.0052(19)
C15 0.046(3) 0.044(2) 0.080(3) 0.006(2) -0.005(2) 0.006(2)
C16 0.070(3) 0.041(3) 0.069(3) 0.000(2) -0.023(3) 0.005(2)
C17 0.091(4) 0.054(3) 0.047(3) -0.010(3) -0.005(3) 0.005(2)
C18 0.058(3) 0.057(3) 0.044(3) -0.002(2) 0.005(2) 0.002(2)

loop_
_atom_type_symbol
_atom_type_description
_atom_type_scat_dispersion_real
_atom_type_scat_dispersion_imag
_atom_type_scat_source
C C 0.0033 0.0016 'International Tables Vol C Tables 4.2.6.8 and 6.1.1.4'
H H 0.0000 0.0000 'International Tables Vol C Tables 4.2.6.8 and 6.1.1.4'
N N 0.0061 0.0033 'International Tables Vol C Tables 4.2.6.8 and 6.1.1.4'
O O 0.0106 0.0060 'International Tables Vol C Tables 4.2.6.8 and 6.1.1.4'
S S 0.1246 0.1234 'International Tables Vol C Tables 4.2.6.8 and 6.1.1.4'

loop_
_geom_angle_atom_site_label_1
_geom_angle_atom_site_label_2
_geom_angle_atom_site_label_3
_geom_angle
C1 N1 N2 112.8(3)
C2 N2 N1 112.3(3)
C3 N3 C1 118.3(3)
C2 N4 H4A 120.0
C2 N4 H4B 120.0
H4A N4 H4B 120.0
C10 N5 N6 113.4(3)
C11 N6 N5 112.2(3)
C12 N7 C10 120.2(3)
C11 N8 H8A 120.0
C11 N8 H8B 120.0
H8A N8 H8B 120.0
C5 O1 H1 109.5
C14 O2 H2 109.5
C2 S1 C1 86.66(17)
C11 S2 C10 86.66(18)
N1 C1 N3 123.4(3)
N1 C1 S1 113.9(3)
N3 C1 S1 122.7(3)
N2 C2 N4 125.0(3)
N2 C2 S1 114.3(3)
N4 C2 S1 120.7(3)
N3 C3 C4 123.7(3)
N3 C3 H3 118.1
C4 C3 H3 118.1
C9 C4 C5 119.3(3)
C9 C4 C3 118.1(4)
C5 C4 C3 122.6(3)
O1 C5 C6 119.9(4)
O1 C5 C4 121.4(3)
C6 C5 C4 118.7(4)
C7 C6 C5 120.7(4)
C7 C6 H6 119.6
C5 C6 H6 119.6
C6 C7 C8 121.6(4)
C6 C7 H7 119.2
C8 C7 H7 119.2
C9 C8 C7 118.3(4)
C9 C8 H8 120.9
C7 C8 H8 120.9
C8 C9 C4 121.4(4)
C8 C9 H9 119.3
C4 C9 H9 119.3
N5 C10 N7 120.6(3)
N5 C10 S2 113.1(3)
N7 C10 S2 126.3(3)
N6 C11 N8 123.6(3)
N6 C11 S2 114.7(3)
N8 C11 S2 121.8(3)
N7 C12 C13 122.3(3)
N7 C12 H12 118.8
C13 C12 H12 118.8
C18 C13 C14 118.2(4)
C18 C13 C12 119.7(4)
C14 C13 C12 122.1(3)
O2 C14 C15 118.0(4)
O2 C14 C13 121.8(3)
C15 C14 C13 120.2(4)
C16 C15 C14 120.3(4)
C16 C15 H15 119.9
C14 C15 H15 119.9
C15 C16 C17 120.8(4)
C15 C16 H16 119.6
C17 C16 H16 119.6
C18 C17 C16 119.6(4)
C18 C17 H17 120.2
C16 C17 H17 120.2
C17 C18 C13 121.0(4)
C17 C18 H18 119.5
C13 C18 H18 119.5

loop_
_geom_bond_atom_site_label_1
_geom_bond_atom_site_label_2
_geom_bond_distance
N1 C1 1.303(4)
N1 N2 1.384(4)
N2 C2 1.310(4)
N3 C3 1.302(4)
N3 C1 1.383(4)
N4 C2 1.343(4)
N4 H4A 0.8600
N4 H4B 0.8600
N5 C10 1.307(4)
N5 N6 1.375(4)
N6 C11 1.308(4)
N7 C12 1.279(4)
N7 C10 1.385(4)
N8 C11 1.344(4)
N8 H8A 0.8600
N8 H8B 0.8600
O1 C5 1.346(4)
O1 H1 0.8200
O2 C14 1.349(4)
O2 H2 0.8200
S1 C2 1.733(4)
S1 C1 1.745(4)
S2 C11 1.726(4)
S2 C10 1.754(4)
C3 C4 1.423(5)
C3 H3 0.9300
C4 C9 1.399(5)
C4 C5 1.407(5)
C5 C6 1.389(5)
C6 C7 1.367(5)
C6 H6 0.9300
C7 C8 1.389(6)
C7 H7 0.9300
C8 C9 1.375(5)
C8 H8 0.9300
C9 H9 0.9300
C12 C13 1.450(5)
C12 H12 0.9300
C13 C18 1.397(5)
C13 C14 1.403(5)
C14 C15 1.377(5)
C15 C16 1.363(5)
C15 H15 0.9300
C16 C17 1.382(6)
C16 H16 0.9300
C17 C18 1.368(6)
C17 H17 0.9300
C18 H18 0.9300

loop_
_geom_hbond_atom_site_label_D
_geom_hbond_atom_site_label_H
_geom_hbond_atom_site_label_A
_geom_hbond_site_symmetry_A
_geom_hbond_distance_DH
_geom_hbond_distance_HA
_geom_hbond_distance_DA
_geom_hbond_angle_DHA
O1 H1 S1 1_455 0.82 2.98 3.408(3) 114.6
O2 H2 N7 . 0.82 1.92 2.644(4) 146.6
O1 H1 N3 . 0.82 1.93 2.660(4) 147.1
N8 H8B N5 1_655 0.86 2.32 3.093(4) 149.5
N8 H8A N2 3_657 0.86 2.21 3.041(4) 162.0
N4 H4B N1 1_655 0.86 2.24 3.061(4) 158.6
N4 H4A N6 3_657 0.86 2.11 2.962(4) 169.5

loop_
_geom_torsion_atom_site_label_1
_geom_torsion_atom_site_label_2
_geom_torsion_atom_site_label_3
_geom_torsion_atom_site_label_4
_geom_torsion
C1 N1 N2 C2 0.3(4)
C10 N5 N6 C11 -0.4(5)
N2 N1 C1 N3 -179.7(3)
N2 N1 C1 S1 -0.7(4)
C3 N3 C1 N1 -167.2(3)
C3 N3 C1 S1 13.9(4)
C2 S1 C1 N1 0.7(3)
C2 S1 C1 N3 179.7(3)
N1 N2 C2 N4 -178.4(3)
N1 N2 C2 S1 0.2(4)
C1 S1 C2 N2 -0.5(3)
C1 S1 C2 N4 178.1(3)
C1 N3 C3 C4 -175.8(3)
N3 C3 C4 C9 -179.9(3)
N3 C3 C4 C5 2.6(5)
C9 C4 C5 O1 -179.2(3)
C3 C4 C5 O1 -1.7(6)
C9 C4 C5 C6 -1.6(5)
C3 C4 C5 C6 176.0(3)
O1 C5 C6 C7 179.3(4)
C4 C5 C6 C7 1.5(6)
C5 C6 C7 C8 -1.0(7)
C6 C7 C8 C9 0.4(6)
C7 C8 C9 C4 -0.4(6)
C5 C4 C9 C8 1.0(6)
C3 C4 C9 C8 -176.6(3)
N6 N5 C10 N7 -179.3(3)
N6 N5 C10 S2 0.7(4)
C12 N7 C10 N5 -165.7(3)
C12 N7 C10 S2 14.3(5)
C11 S2 C10 N5 -0.6(3)
C11 S2 C10 N7 179.3(3)
N5 N6 C11 N8 -178.6(3)
N5 N6 C11 S2 -0.1(4)
C10 S2 C11 N6 0.4(3)
C10 S2 C11 N8 178.9(3)
C10 N7 C12 C13 -179.5(3)
N7 C12 C13 C18 -175.3(3)
N7 C12 C13 C14 4.4(5)
C18 C13 C14 O2 179.9(3)
C12 C13 C14 O2 0.2(5)
C18 C13 C14 C15 0.7(5)
C12 C13 C14 C15 -179.0(3)
O2 C14 C15 C16 -178.8(3)
C13 C14 C15 C16 0.4(6)
C14 C15 C16 C17 -1.3(6)
C15 C16 C17 C18 1.0(6)
C16 C17 C18 C13 0.1(6)
C14 C13 C18 C17 -1.0(6)
C12 C13 C18 C17 178.8(4)

loop_
_cod_related_entry_id
_cod_related_entry_database
_cod_related_entry_code
1 ChemSpider 24739198
